data_2003184
loop_
_publ_author_name
'Lewinski, Krzysztof'
'Nitek, Wojciech'
'Oleksyn, Barbara J.'
'Stec, Boguslaw'

_publ_section_title
;
 Quitenine Ethyl Ester
;
_journal_coden_ASTM ACSCEE
_journal_issue 2
_journal_name_full
;
 Acta Crystallographica, Section C: Crystal Structure Communications
;
_journal_page_first 282
_journal_page_last 285
_journal_paper_doi 10.1107/S0108270194010243
_journal_volume 51
_journal_year 1995
_chemical_formula_moiety 'C21 H26 N2 O4'
_chemical_formula_sum 'C21 H26 N2 O4'
_chemical_formula_weight 370.44
_space_group_IT_number 19
_symmetry_space_group_name_Hall 'P 2ac 2ab'
_symmetry_space_group_name_H-M 'P 21 21 21'
_cell_angle_alpha 90.00
_cell_angle_beta 90.00
_cell_angle_gamma 90.00
_cell_formula_units_Z 4
_cell_length_a 9.325(1)
_cell_length_b 11.474(2)
_cell_length_c 17.418(3)
_cell_measurement_reflns_used 25
_cell_measurement_temperature 293(2)
_cell_measurement_theta_max 34.0
_cell_measurement_theta_min 17.9
_cell_volume 1863.6(5)
_diffrn_measurement_device CAD-4
_diffrn_measurement_method '\w/2\q scan'
_diffrn_radiation_type CuK\a
_diffrn_radiation_wavelength 1.54178
_diffrn_reflns_av_R_equivalents 0.0150
_diffrn_reflns_limit_h_max 0
_diffrn_reflns_limit_h_min -11
_diffrn_reflns_limit_k_max 0
_diffrn_reflns_limit_k_min -14
_diffrn_reflns_limit_l_max 21
_diffrn_reflns_limit_l_min -21
_diffrn_reflns_number 4061
_diffrn_reflns_theta_max 75.68
_diffrn_standards_decay_% 3.5
_diffrn_standards_interval_count 22
_diffrn_standards_number 2
_exptl_absorpt_coefficient_mu 0.744
_exptl_absorpt_correction_type none
_exptl_crystal_colour colorless
_exptl_crystal_density_diffrn 1.320
_exptl_crystal_density_meas ?
_exptl_crystal_density_method ?
_exptl_crystal_description needle
_exptl_crystal_size_max 0.3
_exptl_crystal_size_mid 0.2
_exptl_crystal_size_min 0.2
_refine_diff_density_max 0.263
_refine_diff_density_min -0.131
_refine_ls_abs_structure_details '\c = -0.2(2) (Flack, 1983)'
_refine_ls_abs_structure_Flack -0.19(20)
_refine_ls_extinction_coef 0.0033(4)
_refine_ls_extinction_method 'SHELXL93 (Sheldrick, 1993)'
_refine_ls_goodness_of_fit_all 1.029
_refine_ls_goodness_of_fit_obs 1.045
_refine_ls_hydrogen_treatment refall
_refine_ls_number_parameters 349
_refine_ls_number_reflns 3662
_refine_ls_R_factor_obs 0.0335
_refine_ls_shift/esd_max 0.025
_refine_ls_structure_factor_coef Fsqd
_refine_ls_weighting_scheme
;calc w = 1/[\s^2^(Fo^2^) + (0.0612P)^2^ + 0.1359P] where
P = (Fo^2^+2F~c~^2^)/3
;
_refine_ls_wR_factor_all 0.0946
_refine_ls_wR_factor_obs 0.0914
_reflns_number_observed 3344
_reflns_number_total 3662
_reflns_observed_criterion >2sigma(I)
_cod_database_code 2003184

loop_
_symmetry_equiv_pos_as_xyz
'x, y, z'
'-x+1/2, -y, z+1/2'
'-x, y+1/2, -z+1/2'
'x+1/2, -y+1/2, -z'

loop_
_atom_site_aniso_label
_atom_site_aniso_U_11
_atom_site_aniso_U_12
_atom_site_aniso_U_13
_atom_site_aniso_U_22
_atom_site_aniso_U_23
_atom_site_aniso_U_33
N1 0.0281(6) -0.0010(5) 0.0007(5) 0.0449(7) 0.0063(5) 0.0399(6)
C2 0.0302(8) 0.0060(7) 0.0026(7) 0.0482(9) 0.0133(8) 0.0555(10)
C3 0.0279(7) -0.0004(6) 0.0039(6) 0.0445(8) 0.0028(7) 0.0490(8)
C4 0.0340(7) -0.0066(6) 0.0096(7) 0.0385(8) 0.0013(7) 0.0506(9)
C5 0.0418(9) -0.0138(8) 0.0062(8) 0.0551(11) -0.0129(9) 0.0570(11)
C6 0.0397(9) -0.0113(8) 0.0024(7) 0.0665(12) -0.0065(8) 0.0410(9)
C7 0.0365(8) 0.0035(7) 0.0080(6) 0.0400(8) 0.0082(7) 0.0427(8)
C8 0.0281(7) 0.0025(5) 0.0030(5) 0.0336(7) 0.0007(6) 0.0342(7)
C9 0.0320(7) 0.0050(6) 0.0037(6) 0.0370(7) 0.0016(6) 0.0356(7)
C10 0.0229(7) 0.0045(6) 0.0009(6) 0.0407(8) -0.0007(6) 0.0426(8)
C11 0.0320(8) 0.0027(7) -0.0036(7) 0.0528(9) -0.0051(8) 0.0481(9)
C12 0.0307(8) -0.0016(7) -0.0062(8) 0.0514(9) -0.0081(9) 0.0663(12)
N13 0.0296(7) -0.0048(6) 0.0014(7) 0.0472(8) -0.0020(7) 0.0703(10)
C14 0.0488(10) -0.0112(9) 0.0129(9) 0.0566(11) 0.0131(9) 0.0639(12)
C15 0.0625(13) -0.0127(10) 0.0136(9) 0.0700(13) 0.0123(9) 0.0478(11)
C16 0.0432(9) -0.0007(8) 0.0087(7) 0.0537(10) 0.0018(7) 0.0419(9)
C17 0.0347(8) -0.0026(7) 0.0067(6) 0.0425(8) 0.0028(7) 0.0394(8)
C18 0.0253(7) 0.0031(6) 0.0059(6) 0.0394(7) 0.0027(6) 0.0442(8)
C19 0.0282(7) -0.0006(6) 0.0058(7) 0.0436(8) 0.0011(8) 0.0565(9)
O20 0.0676(9) -0.0145(8) 0.0071(6) 0.0725(9) -0.0014(6) 0.0370(6)
C21 0.079(2) -0.0187(12) 0.0041(10) 0.0683(13) -0.0065(10) 0.0467(11)
O22 0.0407(6) 0.0160(6) 0.0009(5) 0.0580(7) 0.0112(5) 0.0419(6)
C26 0.0386(9) 0.0048(7) 0.0028(7) 0.0487(9) 0.0012(7) 0.0528(10)
O27 0.1145(15) -0.0210(10) 0.0100(10) 0.0611(9) -0.0126(8) 0.0669(10)
O28 0.0796(10) 0.0020(8) 0.0322(8) 0.0643(9) 0.0027(7) 0.0615(8)
C29 0.0684(15) 0.0195(13) 0.0130(10) 0.087(2) 0.0089(11) 0.0509(11)
C30 0.075(2) 0.033(2) 0.0086(12) 0.107(2) -0.0017(14) 0.0542(13)

loop_
_atom_site_label
_atom_site_occupancy
_atom_site_fract_x
_atom_site_fract_y
_atom_site_fract_z
_atom_site_U_iso_or_equiv
N1 1 0.50109(13) 0.88686(12) 0.21795(8) 0.0376(3)
C2 1 0.3742(2) 0.9532(2) 0.24271(11) 0.0446(4)
H21 1 0.3194(23) 0.9715(18) 0.1952(12) 0.049(5)
H22 1 0.4057(23) 1.0266(20) 0.2675(12) 0.055(6)
C3 1 0.2777(2) 0.88238(14) 0.29839(10) 0.0404(3)
H31 1 0.1806(24) 0.8788(20) 0.2753(12) 0.057(6)
C4 1 0.3374(2) 0.75821(14) 0.30208(10) 0.0410(4)
H41 1 0.2736(23) 0.7099(17) 0.3343(12) 0.048(5)
C5 1 0.3412(2) 0.7120(2) 0.21979(12) 0.0513(4)
H51 1 0.2415(29) 0.7197(21) 0.1986(15) 0.067(7)
H52 1 0.3724(28) 0.6268(23) 0.2227(14) 0.072(7)
C6 1 0.4512(2) 0.7841(2) 0.17461(11) 0.0491(4)
H61 1 0.5397(29) 0.7328(20) 0.1641(13) 0.067(7)
H62 1 0.4142(28) 0.8167(23) 0.1249(15) 0.072(7)
C7 1 0.4908(2) 0.76025(14) 0.33341(10) 0.0397(3)
H71 1 0.5334(22) 0.6756(18) 0.3255(11) 0.047(5)
H72 1 0.4941(23) 0.7807(18) 0.3900(12) 0.051(5)
C8 1 0.5788(2) 0.85031(13) 0.28769(8) 0.0320(3)
H81 1 0.5867(19) 0.9209(15) 0.3195(10) 0.035(4)
C9 1 0.7321(2) 0.80773(13) 0.26981(9) 0.0349(3)
H91 1 0.7261(20) 0.7428(16) 0.2311(10) 0.037(4)
C10 1 0.8268(2) 0.90613(13) 0.24078(9) 0.0354(3)
C11 1 0.8944(2) 0.9763(2) 0.29332(11) 0.0443(4)
H111 1 0.8841(25) 0.9631(19) 0.3511(13) 0.058(6)
C12 1 0.9798(2) 1.0694(2) 0.26900(12) 0.0495(4)
H121 1 1.0231(25) 1.1244(20) 0.3062(13) 0.059(6)
N13 1 1.0007(2) 1.09721(13) 0.19693(10) 0.0490(4)
C14 1 0.9521(2) 1.0614(2) 0.06480(13) 0.0564(5)
H141 1 1.0129(28) 1.1372(21) 0.0555(13) 0.066(7)
C15 1 0.8899(3) 0.9985(2) 0.00826(12) 0.0601(6)
H151 1 0.9065(27) 1.0193(21) -0.0483(14) 0.065(7)
C16 1 0.8067(2) 0.8995(2) 0.02591(10) 0.0463(4)
C17 1 0.7868(2) 0.86631(15) 0.10045(9) 0.0389(3)
H171 1 0.7346(24) 0.8006(19) 0.1134(12) 0.047(5)
C18 1 0.8479(2) 0.93167(14) 0.16128(10) 0.0363(3)
C19 1 0.9344(2) 1.02994(15) 0.14293(11) 0.0427(4)
O20 1 0.7504(2) 0.84474(14) -0.03643(7) 0.0590(4)
C21 1 0.6583(3) 0.7478(2) -0.02329(12) 0.0647(6)
H211 1 0.6257(28) 0.7223(22) -0.0779(15) 0.071(7)
H212 1 0.7107(36) 0.6834(27) 0.0055(18) 0.091(9)
H213 1 0.5732(36) 0.7736(25) 0.0097(18) 0.091(9)
O22 1 0.78629(13) 0.76352(11) 0.34025(7) 0.0469(3)
H221 1 0.8585(34) 0.7096(23) 0.3270(16) 0.078(8)
C26 1 0.2602(2) 0.9395(2) 0.37587(11) 0.0467(4)
O27 1 0.2900(2) 1.03828(15) 0.39006(10) 0.0808(5)
O28 1 0.2032(2) 0.86660(15) 0.42692(9) 0.0685(4)
C29 1 0.1717(3) 0.9094(3) 0.50414(13) 0.0688(7)
H291 1 0.2512(44) 0.9832(33) 0.5125(19) 0.114(11)
H292 1 0.1828(35) 0.8362(27) 0.5405(17) 0.093(9)
C30 1 0.0219(3) 0.9510(3) 0.5082(2) 0.0787(8)
H301 1 0.0024(30) 0.9789(24) 0.5612(17) 0.081(8)
H302 1 0.0071(29) 1.0167(24) 0.4694(16) 0.077(8)
H303 1 -0.0480(31) 0.8897(22) 0.4898(15) 0.072(8)

loop_
_atom_type_symbol
_atom_type_description
_atom_type_scat_source
_atom_type_scat_dispersion_real
_atom_type_scat_dispersion_imag
C C 'International Tables Vol C Tables 4.2.6.8 and 6.1.1.4' 0.0181 0.009
N N 'International Tables Vol C Tables 4.2.6.8 and 6.1.1.4' 0.0311 0.018
O O 'International Tables Vol C Tables 4.2.6.8 and 6.1.1.4' 0.0492 0.032
H H 'International Tables Vol C Tables 4.2.6.8 and 6.1.1.4' 0.0000 0.000
